data_7705375
loop_
_publ_author_name
'Roy, Manasi'
'Pal, Arun K.'
'Adhikary, Amit'
'Datta, Ayan'
'Mondal, Raju'

_publ_section_title
;
 Paradoxical design of a serendipitous pyrazolate bridging mode: a
 pragmatic strategy for inducing ineluctable ferromagnetic coupling.
;
_journal_issue 39
_journal_name_full 'Dalton transactions (Cambridge, England : 2003)'
_journal_page_first 13704
_journal_page_last 13716
_journal_paper_doi 10.1039/d0dt02468f
_journal_volume 49
_journal_year 2020
_chemical_formula_sum 'C46 H34 Cl2 Cu2 N8 O12'
_chemical_formula_weight 1088.79
_space_group_IT_number 14
_space_group_name_Hall '-P 2ybc'
_space_group_name_H-M_alt 'P 1 21/c 1'
_symmetry_cell_setting monoclinic
_symmetry_space_group_name_H-M 'P 1 21/c 1'
_atom_sites_solution_hydrogens geom
_atom_sites_solution_primary direct
_atom_sites_solution_secondary difmap
_audit_creation_method SHELXL-97
_audit_update_record
;
2019-07-01 deposited with the CCDC.	2020-09-07 downloaded from the CCDC.
;
_cell_angle_alpha 90.00
_cell_angle_beta 92.242(6)
_cell_angle_gamma 90.00
_cell_formula_units_Z 2
_cell_length_a 7.4682(15)
_cell_length_b 12.244(2)
_cell_length_c 23.789(5)
_cell_measurement_reflns_used 1524
_cell_measurement_temperature 120(2)
_cell_measurement_theta_max 28.91
_cell_measurement_theta_min 2.37
_cell_volume 2173.6(7)
_computing_cell_refinement 'Bruker APEX-2'
_computing_data_collection 'Bruker APEX-2'
_computing_data_reduction 'Bruker SHELXTL'
_computing_molecular_graphics 'Bruker SHELXTL'
_computing_publication_material 'Bruker SHELXTL'
_computing_structure_refinement 'SHELXL-97 (Sheldrick, 2008)'
_computing_structure_solution 'SHELXS-97 (Sheldrick, 2008)'
_diffrn_ambient_temperature 120(2)
_diffrn_detector_area_resol_mean 8
_diffrn_measured_fraction_theta_full 0.963
_diffrn_measured_fraction_theta_max 0.963
_diffrn_measurement_device_type 'Bruker APEX-2 CCD area detector'
_diffrn_measurement_method '/w scans'
_diffrn_radiation_monochromator graphite
_diffrn_radiation_source 'fine-focus sealed tube'
_diffrn_radiation_type MoK\a
_diffrn_radiation_wavelength 0.71073
_diffrn_reflns_av_R_equivalents 0.1471
_diffrn_reflns_av_sigmaI/netI 0.1251
_diffrn_reflns_limit_h_max 9
_diffrn_reflns_limit_h_min -10
_diffrn_reflns_limit_k_max 16
_diffrn_reflns_limit_k_min -16
_diffrn_reflns_limit_l_max 30
_diffrn_reflns_limit_l_min -30
_diffrn_reflns_number 31581
_diffrn_reflns_theta_full 28.99
_diffrn_reflns_theta_max 28.99
_diffrn_reflns_theta_min 1.71
_exptl_absorpt_coefficient_mu 1.179
_exptl_absorpt_correction_T_max 1.000
_exptl_absorpt_correction_T_min 0.8881
_exptl_absorpt_correction_type multi-scan
_exptl_absorpt_process_details 'SADABS v.2.03 (Bruker, 2001), wR2(int)= 0.1030 before correction'
_exptl_crystal_colour Green
_exptl_crystal_density_diffrn 1.664
_exptl_crystal_density_meas ?
_exptl_crystal_density_method 'not measured'
_exptl_crystal_description Block
_exptl_crystal_F_000 1108
_exptl_crystal_size_max 0.28
_exptl_crystal_size_mid 0.26
_exptl_crystal_size_min 0.16
_refine_diff_density_max 0.518
_refine_diff_density_min -0.564
_refine_diff_density_rms 0.100
_refine_ls_extinction_method none
_refine_ls_goodness_of_fit_ref 0.948
_refine_ls_hydrogen_treatment mixed
_refine_ls_matrix_type full
_refine_ls_number_parameters 333
_refine_ls_number_reflns 5569
_refine_ls_number_restraints 1
_refine_ls_restrained_S_all 0.948
_refine_ls_R_factor_all 0.1518
_refine_ls_R_factor_gt 0.0610
_refine_ls_shift/su_max 0.001
_refine_ls_shift/su_mean 0.000
_refine_ls_structure_factor_coef Fsqd
_refine_ls_weighting_details 'calc w=1/[\s^2^(Fo^2^)+(0.0554P)^2^+0.0000P] where P=(Fo^2^+2Fc^2^)/3'
_refine_ls_weighting_scheme calc
_refine_ls_wR_factor_gt 0.1133
_refine_ls_wR_factor_ref 0.1332
_reflns_number_gt 2915
_reflns_number_total 5569
_reflns_threshold_expression >2sigma(I)
_cod_data_source_file d0dt02468f2.cif
_cod_data_source_block mr311215_0m
_cod_depositor_comments
;
The following automatic conversions were performed:

data item '_symmetry_cell_setting' value 'Monoclinic' was changed to
'monoclinic' in accordance with the
/home/data/users/saulius/crontab/automatic-downloads/rss-feeds/RSC/lib/dictionaries/cif_core.dic
dictionary named 'cif_core.dic' version 2.4.2 last updated on
2011-04-26.

data item '_exptl_crystal_density_meas' value 'not measured' was
changed to '?' -- the value is perceived as not measured.

Automatic conversion script
Id: cif_fix_values 7556 2019-12-06 15:28:31Z antanas 

 Adding full bibliography for 7705371--7705375.cif.
;
_cod_original_cell_volume 2173.7(7)
_cod_original_sg_symbol_H-M P2(1)/c
_cod_database_code 7705375

loop_
_symmetry_equiv_pos_as_xyz
'x, y, z'
'-x, y+1/2, -z+1/2'
'-x, -y, -z'
'x, -y-1/2, z-1/2'

loop_
_atom_site_label
_atom_site_type_symbol
_atom_site_fract_x
_atom_site_fract_y
_atom_site_fract_z
_atom_site_U_iso_or_equiv
_atom_site_adp_type
_atom_site_occupancy
_atom_site_symmetry_multiplicity
_atom_site_calc_flag
_atom_site_refinement_flags
_atom_site_disorder_assembly
_atom_site_disorder_group
Cu1 Cu 0.02427(7) 0.44576(4) 0.423533(19) 0.02503(15) Uani 1 1 d . . .
Cl1 Cl -0.0957(2) -0.05851(12) 0.30461(7) 0.0497(4) Uani 0.80 1 d P . .
Cl1' Cl 0.1467(8) -0.0997(4) 0.4167(3) 0.058(2) Uani 0.20 1 d P A 2
O1 O -0.6346(4) 0.0619(2) 0.28733(12) 0.0402(8) Uani 1 1 d . . .
O2 O -0.4922(4) 0.0221(2) 0.36822(12) 0.0385(8) Uani 1 1 d . . .
H2A H -0.4812 -0.0510 0.3647 0.050 Uiso 1 1 d . . .
O3 O -0.0274(4) 0.4294(2) 0.62920(11) 0.0322(7) Uani 1 1 d . . .
O4 O -0.1819(5) 0.2789(3) 0.64508(14) 0.0699(13) Uani 1 1 d . . .
N1 N -0.1633(4) 0.4547(3) 0.52876(13) 0.0243(7) Uani 1 1 d . . .
N2 N -0.2367(4) 0.4542(3) 0.47564(13) 0.0251(7) Uani 1 1 d . . .
C1 C -0.5666(5) 0.0910(3) 0.33171(17) 0.0279(10) Uani 1 1 d . . .
C2 C -0.5547(5) 0.2062(3) 0.35150(16) 0.0258(9) Uani 1 1 d . . .
C3 C -0.6268(5) 0.2897(3) 0.31781(17) 0.0283(10) Uani 1 1 d . . .
H3A H -0.6886 0.2735 0.2841 0.034 Uiso 1 1 calc R . .
C4 C -0.6057(5) 0.3962(3) 0.33496(17) 0.0293(10) Uani 1 1 d . . .
H4A H -0.6541 0.4521 0.3127 0.035 Uiso 1 1 calc R . .
C5 C -0.5144(5) 0.4217(3) 0.38439(17) 0.0299(10) Uani 1 1 d . . .
H5A H -0.5003 0.4944 0.3949 0.036 Uiso 1 1 calc R . .
C6 C -0.4425(5) 0.3393(3) 0.41909(15) 0.0214(9) Uani 1 1 d . . .
C7 C -0.4656(5) 0.2319(3) 0.40198(16) 0.0242(9) Uani 1 1 d . . .
H7A H -0.4204 0.1759 0.4248 0.029 Uiso 1 1 calc R . .
C8 C -0.3407(5) 0.3651(3) 0.47194(16) 0.0229(9) Uani 1 1 d . . .
C9 C -0.3327(6) 0.3063(3) 0.52176(17) 0.0325(10) Uani 1 1 d . . .
H9A H -0.3908 0.2413 0.5299 0.039 Uiso 1 1 calc R . .
C10 C -0.2179(6) 0.3671(3) 0.55662(17) 0.0291(10) Uani 1 1 d . . .
C11 C -0.1407(6) 0.3548(4) 0.61431(19) 0.0387(11) Uani 1 1 d . . .
N1A N -0.0616(4) 0.3461(3) 0.36204(13) 0.0258(8) Uani 1 1 d . . .
N2A N 0.0999(4) 0.3021(3) 0.45939(13) 0.0257(8) Uani 1 1 d . A .
C1A C -0.1424(6) 0.3727(4) 0.31366(17) 0.0328(10) Uani 1 1 d . . .
H1AA H -0.1706 0.4456 0.3068 0.039 Uiso 1 1 calc R . .
C2A C -0.1874(6) 0.2947(4) 0.27209(18) 0.0368(11) Uani 1 1 d . . .
H2AA H -0.2412 0.3163 0.2380 0.044 Uiso 1 1 calc R . .
C3A C -0.1519(6) 0.1879(4) 0.28214(18) 0.0374(11) Uani 1 1 d . . .
H3AA H -0.1812 0.1355 0.2550 0.045 Uiso 1 1 calc R . .
C4A C -0.0704(5) 0.1566(3) 0.33397(18) 0.0315(10) Uani 1 1 d . . .
C5A C -0.0258(6) 0.0464(4) 0.3500(2) 0.0375(11) Uani 1 1 d . A .
C6A C 0.0604(6) 0.0217(3) 0.3995(2) 0.0380(11) Uani 1 1 d . . .
C7A C 0.1057(6) 0.1069(3) 0.43939(18) 0.0318(10) Uani 1 1 d . A .
C8A C 0.1945(6) 0.0895(4) 0.4917(2) 0.0384(11) Uani 1 1 d . . .
H8AA H 0.2278 0.0194 0.5030 0.046 Uiso 1 1 calc R A .
C9A C 0.2314(6) 0.1773(4) 0.52610(19) 0.0369(11) Uani 1 1 d . A .
H9AA H 0.2879 0.1665 0.5612 0.044 Uiso 1 1 calc R . .
C10A C 0.1851(6) 0.2817(3) 0.50878(18) 0.0326(10) Uani 1 1 d . . .
H10A H 0.2143 0.3400 0.5324 0.039 Uiso 1 1 calc R A .
C11A C 0.0612(5) 0.2155(3) 0.42526(17) 0.0255(9) Uani 1 1 d . . .
C12A C -0.0266(5) 0.2391(3) 0.37258(17) 0.0265(9) Uani 1 1 d . A .
O1W O 0.4970(6) 0.3174(3) 0.14759(15) 0.0480(9) Uani 1 1 d D . .
H1WB H 0.589(6) 0.287(4) 0.142(2) 0.046(17) Uiso 1 1 d . . .
H1WA H 0.405(5) 0.266(3) 0.1590(19) 0.054(16) Uiso 1 1 d D . .
O2W O -0.2716(6) 0.6696(3) 0.31287(16) 0.0825(14) Uani 1 1 d . . .
H2WA H -0.1652 0.6465 0.3301 0.050 Uiso 1 1 d . . .
H2WB H -0.2709 0.6387 0.2723 0.050 Uiso 1 1 d . . .

loop_
_atom_site_aniso_label
_atom_site_aniso_U_11
_atom_site_aniso_U_22
_atom_site_aniso_U_33
_atom_site_aniso_U_23
_atom_site_aniso_U_13
_atom_site_aniso_U_12
Cu1 0.0318(3) 0.0271(2) 0.0157(3) -0.0012(2) -0.00541(19) -0.0053(2)
Cl1 0.0581(10) 0.0403(8) 0.0506(10) -0.0189(7) 0.0008(8) -0.0020(7)
Cl1' 0.048(4) 0.021(3) 0.108(6) -0.011(3) 0.039(4) -0.007(3)
O1 0.054(2) 0.0362(17) 0.0293(16) -0.0031(14) -0.0165(15) -0.0069(15)
O2 0.052(2) 0.0273(15) 0.0354(18) -0.0004(13) -0.0128(16) -0.0024(14)
O3 0.0397(18) 0.0378(17) 0.0181(14) 0.0032(12) -0.0104(13) -0.0151(14)
O4 0.085(3) 0.084(3) 0.039(2) 0.0320(19) -0.027(2) -0.055(2)
N1 0.0291(19) 0.0247(16) 0.0190(17) -0.0007(14) -0.0012(14) -0.0018(15)
N2 0.0302(19) 0.0270(17) 0.0176(17) -0.0025(14) -0.0040(14) -0.0030(15)
C1 0.027(2) 0.032(2) 0.023(2) 0.0000(18) -0.0063(19) -0.0080(17)
C2 0.022(2) 0.033(2) 0.022(2) 0.0011(17) -0.0053(18) -0.0051(17)
C3 0.027(2) 0.038(2) 0.019(2) -0.0009(18) -0.0083(18) 0.0016(18)
C4 0.033(2) 0.031(2) 0.024(2) 0.0015(18) -0.0074(19) 0.0033(19)
C5 0.029(2) 0.030(2) 0.030(2) -0.0068(18) -0.0060(19) 0.0000(17)
C6 0.018(2) 0.0260(19) 0.020(2) -0.0045(16) -0.0016(17) -0.0017(16)
C7 0.021(2) 0.029(2) 0.022(2) 0.0037(17) -0.0020(17) -0.0038(16)
C8 0.022(2) 0.028(2) 0.018(2) -0.0013(16) -0.0030(17) -0.0021(17)
C9 0.035(3) 0.037(2) 0.025(2) 0.0068(18) -0.0077(19) -0.015(2)
C10 0.030(2) 0.032(2) 0.024(2) 0.0010(18) -0.0065(19) -0.0065(18)
C11 0.036(3) 0.046(3) 0.033(3) 0.009(2) -0.009(2) -0.016(2)
N1A 0.0242(19) 0.0336(19) 0.0194(18) -0.0025(15) -0.0020(15) -0.0022(15)
N2A 0.0269(19) 0.0290(18) 0.0207(18) -0.0008(14) -0.0045(15) -0.0029(15)
C1A 0.031(3) 0.041(3) 0.026(2) -0.0041(19) -0.0040(19) 0.0010(19)
C2A 0.043(3) 0.048(3) 0.019(2) -0.009(2) -0.007(2) -0.008(2)
C3A 0.037(3) 0.048(3) 0.027(3) -0.019(2) 0.002(2) -0.009(2)
C4A 0.026(2) 0.034(2) 0.035(3) -0.010(2) 0.001(2) -0.0047(18)
C5A 0.037(3) 0.033(2) 0.043(3) -0.014(2) 0.005(2) -0.005(2)
C6A 0.040(3) 0.033(2) 0.042(3) -0.006(2) 0.010(2) -0.004(2)
C7A 0.025(2) 0.036(2) 0.035(3) 0.002(2) 0.003(2) -0.0034(19)
C8A 0.035(3) 0.029(2) 0.051(3) 0.013(2) 0.003(2) 0.0010(19)
C9A 0.032(3) 0.043(3) 0.035(3) 0.015(2) -0.008(2) -0.006(2)
C10A 0.034(3) 0.040(2) 0.023(2) 0.0069(19) -0.006(2) -0.005(2)
C11A 0.020(2) 0.028(2) 0.029(2) -0.0035(17) 0.0046(19) -0.0046(16)
C12A 0.020(2) 0.032(2) 0.027(2) -0.0042(18) 0.0028(18) -0.0031(17)
O1W 0.058(3) 0.0326(19) 0.053(2) 0.0040(16) -0.001(2) 0.0081(19)
O2W 0.106(3) 0.071(3) 0.067(3) -0.022(2) -0.050(3) 0.044(2)

loop_
_atom_type_symbol
_atom_type_description
_atom_type_scat_dispersion_real
_atom_type_scat_dispersion_imag
_atom_type_scat_source
C C 0.0033 0.0016 'International Tables Vol C Tables 4.2.6.8 and 6.1.1.4'
H H 0.0000 0.0000 'International Tables Vol C Tables 4.2.6.8 and 6.1.1.4'
N N 0.0061 0.0033 'International Tables Vol C Tables 4.2.6.8 and 6.1.1.4'
O O 0.0106 0.0060 'International Tables Vol C Tables 4.2.6.8 and 6.1.1.4'
Cu Cu 0.3201 1.2651 'International Tables Vol C Tables 4.2.6.8 and 6.1.1.4'
Cl Cl 0.1484 0.1585 'International Tables Vol C Tables 4.2.6.8 and 6.1.1.4'

loop_
_geom_angle_atom_site_label_1
_geom_angle_atom_site_label_2
_geom_angle_atom_site_label_3
_geom_angle
_geom_angle_site_symmetry_1
_geom_angle_site_symmetry_3
_geom_angle_publ_flag
N1 Cu1 O3 82.32(12) 3_566 3_566 ?
N1 Cu1 N1A 164.74(13) 3_566 . ?
O3 Cu1 N1A 91.09(12) 3_566 . ?
N1 Cu1 N2A 99.52(13) 3_566 . ?
O3 Cu1 N2A 158.13(13) 3_566 . ?
N1A Cu1 N2A 81.58(13) . . ?
N1 Cu1 N2 95.71(12) 3_566 . ?
O3 Cu1 N2 109.32(12) 3_566 . ?
N1A Cu1 N2 99.46(12) . . ?
N2A Cu1 N2 92.25(12) . . ?
C1 O2 H2A 127.6 . . ?
C11 O3 Cu1 113.5(3) . 3_566 ?
C10 N1 N2 109.8(3) . . ?
C10 N1 Cu1 112.4(2) . 3_566 ?
N2 N1 Cu1 137.3(2) . 3_566 ?
C8 N2 N1 106.1(3) . . ?
C8 N2 Cu1 114.8(2) . . ?
N1 N2 Cu1 100.3(2) . . ?
O1 C1 O2 122.7(4) . . ?
O1 C1 C2 125.0(4) . . ?
O2 C1 C2 112.3(3) . . ?
C7 C2 C3 119.6(4) . . ?
C7 C2 C1 120.6(3) . . ?
C3 C2 C1 119.7(3) . . ?
C4 C3 C2 119.2(4) . . ?
C4 C3 H3A 120.4 . . ?
C2 C3 H3A 120.4 . . ?
C5 C4 C3 121.2(4) . . ?
C5 C4 H4A 119.4 . . ?
C3 C4 H4A 119.4 . . ?
C4 C5 C6 120.6(4) . . ?
C4 C5 H5A 119.7 . . ?
C6 C5 H5A 119.7 . . ?
C7 C6 C5 118.1(3) . . ?
C7 C6 C8 120.5(3) . . ?
C5 C6 C8 121.4(3) . . ?
C6 C7 C2 121.3(4) . . ?
C6 C7 H7A 119.3 . . ?
C2 C7 H7A 119.3 . . ?
N2 C8 C9 111.2(3) . . ?
N2 C8 C6 120.5(3) . . ?
C9 C8 C6 128.3(4) . . ?
C8 C9 C10 103.7(4) . . ?
C8 C9 H9A 128.1 . . ?
C10 C9 H9A 128.1 . . ?
N1 C10 C9 109.2(4) . . ?
N1 C10 C11 115.4(3) . . ?
C9 C10 C11 135.4(4) . . ?
O4 C11 O3 123.4(4) . . ?
O4 C11 C10 122.2(4) . . ?
O3 C11 C10 114.4(4) . . ?
C1A N1A C12A 118.6(3) . . ?
C1A N1A Cu1 127.8(3) . . ?
C12A N1A Cu1 113.7(3) . . ?
C10A N2A C11A 117.5(3) . . ?
C10A N2A Cu1 130.3(3) . . ?
C11A N2A Cu1 112.1(3) . . ?
N1A C1A C2A 122.3(4) . . ?
N1A C1A H1AA 118.9 . . ?
C2A C1A H1AA 118.9 . . ?
C3A C2A C1A 119.5(4) . . ?
C3A C2A H2AA 120.3 . . ?
C1A C2A H2AA 120.3 . . ?
C2A C3A C4A 119.5(4) . . ?
C2A C3A H3AA 120.2 . . ?
C4A C3A H3AA 120.2 . . ?
C12A C4A C3A 117.6(4) . . ?
C12A C4A C5A 117.3(4) . . ?
C3A C4A C5A 125.1(4) . . ?
C6A C5A C4A 122.5(4) . . ?
C6A C5A Cl1 119.6(4) . . ?
C4A C5A Cl1 117.8(3) . . ?
C5A C6A C7A 120.1(4) . . ?
C5A C6A Cl1' 125.5(4) . . ?
C7A C6A Cl1' 113.9(4) . . ?
C8A C7A C11A 117.0(4) . . ?
C8A C7A C6A 124.4(4) . . ?
C11A C7A C6A 118.6(4) . . ?
C9A C8A C7A 119.1(4) . . ?
C9A C8A H8AA 120.4 . . ?
C7A C8A H8AA 120.4 . . ?
C8A C9A C10A 120.3(4) . . ?
C8A C9A H9AA 119.9 . . ?
C10A C9A H9AA 119.9 . . ?
N2A C10A C9A 122.6(4) . . ?
N2A C10A H10A 118.7 . . ?
C9A C10A H10A 118.7 . . ?
N2A C11A C7A 123.4(4) . . ?
N2A C11A C12A 116.7(3) . . ?
C7A C11A C12A 119.9(4) . . ?
N1A C12A C4A 122.6(4) . . ?
N1A C12A C11A 115.9(3) . . ?
C4A C12A C11A 121.5(4) . . ?
H1WB O1W H1WA 112(5) . . ?
H2WA O2W H2WB 105.4 . . ?

loop_
_geom_bond_atom_site_label_1
_geom_bond_atom_site_label_2
_geom_bond_distance
_geom_bond_site_symmetry_2
_geom_bond_publ_flag
Cu1 N1 1.939(3) 3_566 ?
Cu1 O3 1.978(3) 3_566 ?
Cu1 N1A 1.992(3) . ?
Cu1 N2A 2.026(3) . ?
Cu1 N2 2.352(3) . ?
Cl1 C5A 1.745(4) . ?
Cl1' C6A 1.665(7) . ?
O1 C1 1.207(4) . ?
O2 C1 1.318(5) . ?
O2 H2A 0.9026 . ?
O3 C11 1.286(5) . ?
O3 Cu1 1.978(3) 3_566 ?
O4 C11 1.230(5) . ?
N1 C10 1.333(5) . ?
N1 N2 1.358(4) . ?
N1 Cu1 1.939(3) 3_566 ?
N2 C8 1.340(5) . ?
C1 C2 1.489(5) . ?
C2 C7 1.386(5) . ?
C2 C3 1.395(5) . ?
C3 C4 1.374(5) . ?
C3 H3A 0.9300 . ?
C4 C5 1.372(5) . ?
C4 H4A 0.9300 . ?
C5 C6 1.398(5) . ?
C5 H5A 0.9300 . ?
C6 C7 1.385(5) . ?
C6 C8 1.478(5) . ?
C7 H7A 0.9300 . ?
C8 C9 1.386(5) . ?
C9 C10 1.387(5) . ?
C9 H9A 0.9300 . ?
C10 C11 1.475(6) . ?
N1A C1A 1.319(5) . ?
N1A C12A 1.358(5) . ?
N2A C10A 1.338(5) . ?
N2A C11A 1.359(5) . ?
C1A C2A 1.407(5) . ?
C1A H1AA 0.9300 . ?
C2A C3A 1.354(6) . ?
C2A H2AA 0.9300 . ?
C3A C4A 1.406(6) . ?
C3A H3AA 0.9300 . ?
C4A C12A 1.395(5) . ?
C4A C5A 1.438(6) . ?
C5A C6A 1.354(6) . ?
C6A C7A 1.442(6) . ?
C7A C8A 1.404(6) . ?
C7A C11A 1.409(5) . ?
C8A C9A 1.372(6) . ?
C8A H8AA 0.9300 . ?
C9A C10A 1.383(6) . ?
C9A H9AA 0.9300 . ?
C10A H10A 0.9300 . ?
C11A C12A 1.421(5) . ?
O1W H1WB 0.80(5) . ?
O1W H1WA 0.974(19) . ?
O2W H2WA 0.9243 . ?
O2W H2WB 1.0369 . ?
